data_2104132
loop_
_publ_author_name
'Grabowsky, Simon'
'Weber, Manuela'
'Buschmann, J\"urgen'
'Luger, Peter'

_publ_contact_author
;
  Prof. Dr. Peter Luger
  Freie Universitaet Berlin
  Institut fuer Chemie und Biochemie
  Kristallographie
  Fabeckstr. 36a
  14195 Berlin
  Germany
;
_publ_section_title
;
 Experimental electron density study of ethylene oxide at 100K
;
_journal_coeditor_code BS5059
_journal_issue 3
_journal_name_full 'Acta Crystallographica Section B'
_journal_page_first 397
_journal_page_last 400
_journal_paper_doi 10.1107/S0108768108010197
_journal_volume 64
_journal_year 2008
_chemical_formula_moiety 'C2 H4 O'
_chemical_formula_sum 'C2 H4 O'
_chemical_formula_weight 44.05
_chemical_name_common 'epoxide or oxirane'
_space_group_IT_number 14
_symmetry_cell_setting monoclinic
_symmetry_space_group_name_Hall '-P 2yn'
_symmetry_space_group_name_H-M 'P 1 21/n 1'
_atom_sites_solution_hydrogens geom
_atom_sites_solution_primary direct
_atom_sites_solution_secondary difmap
_cell_angle_alpha 90
_cell_angle_beta 100.37(6)
_cell_angle_gamma 90
_cell_formula_units_Z 4
_cell_length_a 4.633(5)
_cell_length_b 8.4000(10)
_cell_length_c 6.577(3)
_cell_measurement_reflns_used 4382
_cell_measurement_temperature 100
_cell_measurement_theta_max 45.0
_cell_measurement_theta_min 3.98
_cell_volume 251.8(3)
_computing_molecular_graphics 'XD (Volkov et al., 2006)'
_computing_publication_material 'XD (Volkov et al., 2006)'
_computing_structure_refinement 'XD (Volkov et al., 2006)'
_computing_structure_solution 'SHELXS-97 (Sheldrick, 2008)'
_diffrn_ambient_temperature 100
_diffrn_measured_fraction_theta_full 1.0
_diffrn_measured_fraction_theta_max 1.0
_diffrn_measurement_device_type 'point detector'
_diffrn_measurement_method 'phi scans'
_diffrn_radiation_monochromator graphite
_diffrn_radiation_source 'fine-focus sealed tube'
_diffrn_radiation_type MoK\a
_diffrn_radiation_wavelength 0.71068
_diffrn_reflns_av_R_equivalents 0.0286
_diffrn_reflns_av_sigmaI/netI 0.0301
_diffrn_reflns_limit_h_max 9
_diffrn_reflns_limit_h_min -3
_diffrn_reflns_limit_k_max 16
_diffrn_reflns_limit_k_min -16
_diffrn_reflns_limit_l_max 13
_diffrn_reflns_limit_l_min -12
_diffrn_reflns_number 4382
_diffrn_reflns_theta_full 45.0
_diffrn_reflns_theta_max 45.00
_diffrn_reflns_theta_min 3.98
_diffrn_standards_decay_% 0
_diffrn_standards_interval_time 60
_diffrn_standards_number 3
_exptl_absorpt_coefficient_mu 0.092
_exptl_absorpt_correction_type none
_exptl_crystal_colour colourless
_exptl_crystal_density_diffrn 1.162
_exptl_crystal_density_method 'not measured'
_exptl_crystal_description block
_exptl_crystal_F_000 96
_exptl_crystal_size_max 0.30
_exptl_crystal_size_mid 0.30
_exptl_crystal_size_min 0.30
_refine_diff_density_max 0.157
_refine_diff_density_min -0.141
_refine_ls_extinction_method none
_refine_ls_goodness_of_fit_ref 1.327
_refine_ls_hydrogen_treatment noref
_refine_ls_matrix_type full
_refine_ls_number_parameters 79
_refine_ls_number_reflns 1424
_refine_ls_number_restraints 0
_refine_ls_R_factor_all 0.056
_refine_ls_R_factor_gt 0.030
_refine_ls_shift/su_max 0
_refine_ls_structure_factor_coef F
_refine_ls_weighting_details
;
calc w1 = 1/[s^2^(Fo)]
;
_refine_ls_weighting_scheme calc
_refine_ls_wR_factor_ref 0.046
_reflns_number_gt 1424
_reflns_number_total 2081
_reflns_threshold_expression >3sigma(I)
_cod_data_source_file bs5059.cif
_cod_data_source_block ETOX
_cod_original_sg_symbol_H-M 'P 21/n'
_cod_database_code 2104132
_cod_database_fobs_code 2104132

loop_
_symmetry_equiv_pos_as_xyz
'x, y, z'
'x+1/2, -y+1/2, z+1/2'
'-x, -y, -z'
'-x-1/2, y-1/2, -z-1/2'

loop_
_atom_site_aniso_label
_atom_site_aniso_U_11
_atom_site_aniso_U_22
_atom_site_aniso_U_33
_atom_site_aniso_U_12
_atom_site_aniso_U_13
_atom_site_aniso_U_23
O1 0.0342(2) 0.02514(17) 0.0292(2) 0.0030(2) 0.00965(19) -0.00383(17)
C1 0.0318(2) 0.02463(14) 0.02690(16) -0.00004(14) 0.00516(14) -0.00206(14)
C2 0.0300(2) 0.03357(17) 0.03388(19) -0.00343(15) 0.01159(16) 0.00051(16)
H1 0.045300 0.046178 0.035411 0.002546 0.004230 0.005772
H2 0.051247 0.030759 0.047823 0.001095 0.013786 -0.000034
H3 0.044875 0.049165 0.046149 0.001802 0.008638 0.004251
H4 0.052954 0.042944 0.048024 0.003232 0.019566 -0.007580

loop_
_atom_site_type_symbol
_atom_site_label
_atom_site_fract_x
_atom_site_fract_y
_atom_site_fract_z
_atom_site_U_iso_or_equiv
_atom_site_occupancy
O O1 0.11724(14) 0.83112(6) 0.12422(9) 0.029 1
C C1 0.14839(10) 0.93872(5) 0.29595(6) 0.028 1
C C2 -0.13430(11) 0.86471(5) 0.21815(7) 0.032 1
H H1 0.284967 0.892148 0.437465 0.0453 1
H H2 0.178797 1.064735 0.260199 0.051247 1
H H3 -0.311162 0.932117 0.121699 0.044875 1
H H4 -0.202693 0.763616 0.30438 0.052954 1

loop_
_geom_angle_atom_site_label_1
_geom_angle_atom_site_label_2
_geom_angle_atom_site_label_3
_geom_angle_site_symmetry_1
_geom_angle_site_symmetry_2
_geom_angle_site_symmetry_3
_geom_angle
_geom_angle_publ_flag
C1 O1 C2 1_555 1_555 1_555 60.89(4) yes
O1 C1 C2 1_555 1_555 1_555 59.84(7) yes
O1 C1 H1 1_555 1_555 1_555 113.82 yes
O1 C1 H2 1_555 1_555 1_555 115.94 yes
C2 C1 H1 1_555 1_555 1_555 119.32 yes
C2 C1 H2 1_555 1_555 1_555 118.54 yes
H1 C1 H2 1_555 1_555 1_555 116.59 yes
O1 C2 C1 1_555 1_555 1_555 59.28(7) yes
O1 C2 H3 1_555 1_555 1_555 115.45 yes
O1 C2 H4 1_555 1_555 1_555 113.60 yes
C1 C2 H3 1_555 1_555 1_555 120.84 yes
C1 C2 H4 1_555 1_555 1_555 118.23 yes
H3 C2 H4 1_555 1_555 1_555 116.22 yes

loop_
_geom_bond_atom_site_label_1
_geom_bond_atom_site_label_2
_geom_bond_site_symmetry_1
_geom_bond_site_symmetry_2
_geom_bond_distance
_geom_bond_publ_flag
O1 C1 1_555 1_555 1.4335(17) yes
O1 C2 1_555 1_555 1.4417(18) yes
C1 C2 1_555 1_555 1.4568(17) yes
C1 H1 1_555 1_555 1.0990 yes
C1 H2 1_555 1_555 1.0989 yes
C2 H3 1_555 1_555 1.0988 yes
C2 H4 1_555 1_555 1.0990 yes

loop_
_geom_torsion_atom_site_label_1
_geom_torsion_atom_site_label_2
_geom_torsion_atom_site_label_3
_geom_torsion_atom_site_label_4
_geom_torsion_site_symmetry_1
_geom_torsion_site_symmetry_2
_geom_torsion_site_symmetry_3
_geom_torsion_site_symmetry_4
_geom_torsion
_geom_torsion_publ_flag
C2 O1 C1 H1 1_555 1_555 1_555 1_555 111.26 yes
C2 O1 C1 H2 1_555 1_555 1_555 1_555 -109.38 yes
C1 O1 C2 H3 1_555 1_555 1_555 1_555 112.19 yes
C1 O1 C2 H4 1_555 1_555 1_555 1_555 -109.92 yes
O1 C1 C2 H3 1_555 1_555 1_555 1_555 -103.14 yes
O1 C1 C2 H4 1_555 1_555 1_555 1_555 102.09 yes
H1 C1 C2 O1 1_555 1_555 1_555 1_555 -102.08 yes
H1 C1 C2 H3 1_555 1_555 1_555 1_555 154.78 yes
H1 C1 C2 H4 1_555 1_555 1_555 1_555 0.01 yes
H2 C1 C2 O1 1_555 1_555 1_555 1_555 105.06 yes
H2 C1 C2 H3 1_555 1_555 1_555 1_555 1.92 yes
H2 C1 C2 H4 1_555 1_555 1_555 1_555 -152.85 yes
